data_1505151
loop_
_publ_author_name
'Furukawa, Daisuke'
'Matsumoto, Akikazu'

_publ_section_title
;
 Reaction Mechanism Based on X-ray Crystal Structure Analysis during the
 Solid-State Polymerization of Muconic Esters
;
_journal_issue 17
_journal_name_full Macromolecules
_journal_page_first 6048
_journal_paper_doi 10.1021/ma070802f
_journal_volume 40
_journal_year 2007
_chemical_formula_moiety 'C22 H22 O6'
_chemical_formula_sum 'C22 H22 O6'
_chemical_formula_weight 382.40
_chemical_name_systematic
; 
 ? 
;
_space_group_IT_number 15
_symmetry_cell_setting monoclinic
_symmetry_space_group_name_Hall '-C 2yc'
_symmetry_space_group_name_H-M 'C 1 2/c 1'
_atom_sites_solution_hydrogens geom
_atom_sites_solution_primary direct
_atom_sites_solution_secondary difmap
_audit_creation_method SHELXL-97
_cell_angle_alpha 90.00
_cell_angle_beta 98.90(2)
_cell_angle_gamma 90.00
_cell_formula_units_Z 4
_cell_length_a 35.339(16)
_cell_length_b 5.699(2)
_cell_length_c 9.517(5)
_cell_measurement_reflns_used 5815
_cell_measurement_temperature 123(2)
_cell_measurement_theta_max 27.4
_cell_measurement_theta_min 3.5
_cell_volume 1893.6(15)
_computing_cell_refinement PROCESS-AUTO
_computing_data_collection PROCESS-AUTO
_computing_data_reduction CrystalStructure
_computing_publication_material 'CrystalStructure 3.8'
_computing_structure_refinement 'SHELXL-97 (Sheldrick, 1997)'
_computing_structure_solution SIR92
_diffrn_ambient_temperature 123(2)
_diffrn_detector_area_resol_mean 10.00
_diffrn_measured_fraction_theta_full 0.993
_diffrn_measured_fraction_theta_max 0.993
_diffrn_measurement_device_type 'Rigaku RAXIS-RAPID'
_diffrn_measurement_method \w
_diffrn_radiation_monochromator graphite
_diffrn_radiation_source 'fine-focus sealed tube'
_diffrn_radiation_type MoK\a
_diffrn_radiation_wavelength 0.71075
_diffrn_reflns_av_R_equivalents 0.0711
_diffrn_reflns_av_sigmaI/netI 0.0608
_diffrn_reflns_limit_h_max 45
_diffrn_reflns_limit_h_min -45
_diffrn_reflns_limit_k_max 6
_diffrn_reflns_limit_k_min -7
_diffrn_reflns_limit_l_max 12
_diffrn_reflns_limit_l_min -12
_diffrn_reflns_number 7756
_diffrn_reflns_theta_full 27.35
_diffrn_reflns_theta_max 27.35
_diffrn_reflns_theta_min 3.50
_exptl_absorpt_coefficient_mu 0.098
_exptl_absorpt_correction_T_max 0.9903
_exptl_absorpt_correction_T_min 0.9903
_exptl_absorpt_correction_type none
_exptl_crystal_colour colorless
_exptl_crystal_density_diffrn 1.341
_exptl_crystal_density_method 'not measured'
_exptl_crystal_description block
_exptl_crystal_F_000 808
_exptl_crystal_size_max 0.10
_exptl_crystal_size_mid 0.10
_exptl_crystal_size_min 0.10
_refine_diff_density_max 0.181
_refine_diff_density_min -0.219
_refine_diff_density_rms 0.047
_refine_ls_extinction_method none
_refine_ls_goodness_of_fit_ref 1.034
_refine_ls_hydrogen_treatment constr
_refine_ls_matrix_type full
_refine_ls_number_parameters 150
_refine_ls_number_reflns 2137
_refine_ls_number_restraints 0
_refine_ls_restrained_S_all 1.034
_refine_ls_R_factor_all 0.0965
_refine_ls_R_factor_gt 0.0531
_refine_ls_shift/su_max 0.000
_refine_ls_shift/su_mean 0.000
_refine_ls_structure_factor_coef Fsqd
_refine_ls_weighting_details 'calc w=1/[\s^2^(Fo^2^)+(0.0657P)^2^+0.0000P] where P=(Fo^2^+2Fc^2^)/3'
_refine_ls_weighting_scheme calc
_refine_ls_wR_factor_gt 0.1236
_refine_ls_wR_factor_ref 0.1374
_reflns_number_gt 1324
_reflns_number_total 2137
_reflns_threshold_expression >2sigma(I)
_cod_data_source_file ma070802fsi20070626_070126.cif
_cod_data_source_block 2h
_cod_original_cell_volume 1893.7(15)
_cod_database_code 1505151

loop_
_symmetry_equiv_pos_as_xyz
'x, y, z'
'-x, y, -z+1/2'
'x+1/2, y+1/2, z'
'-x+1/2, y+1/2, -z+1/2'
'-x, -y, -z'
'x, -y, z-1/2'
'-x+1/2, -y+1/2, -z'
'x+1/2, -y+1/2, z-1/2'

loop_
_atom_site_label
_atom_site_type_symbol
_atom_site_fract_x
_atom_site_fract_y
_atom_site_fract_z
_atom_site_U_iso_or_equiv
_atom_site_adp_type
_atom_site_occupancy
_atom_site_symmetry_multiplicity
_atom_site_calc_flag
_atom_site_refinement_flags
_atom_site_disorder_assembly
_atom_site_disorder_group
O2 O 0.07602(4) 0.2544(2) 0.33982(14) 0.0412(4) Uani 1 1 d . . .
O3 O 0.21706(4) 0.3085(2) 0.84526(14) 0.0383(4) Uani 1 1 d . . .
O1M O 0.04525(18) 0.0063(9) 0.1779(6) 0.0382(11) Uani 0.601(14) 1 d P A 1
C1M C 0.0093(2) 0.3979(10) 0.0340(6) 0.0262(11) Uani 0.601(14) 1 d P . 1
H1M H 0.0034 0.2488 -0.0083 0.031 Uiso 0.601(14) 1 calc PR A 1
C2M C 0.03440(18) 0.4088(7) 0.1539(6) 0.0325(14) Uani 0.601(14) 1 d P A 1
H2M H 0.0409 0.5579 0.1954 0.039 Uiso 0.601(14) 1 calc PR A 1
C3M C 0.0523(2) 0.1977(11) 0.2240(6) 0.0285(12) Uani 0.601(14) 1 d P A 1
O1P O 0.0368(2) 0.0065(16) 0.1989(8) 0.0305(18) Uiso 0.399(14) 1 d P A 2
C1P C -0.0006(3) 0.4122(19) 0.0462(11) 0.029(3) Uiso 0.399(14) 1 d P . 2
H1P H -0.0129 0.2713 0.0109 0.035 Uiso 0.399(14) 1 calc PR A 2
C2P C 0.0160(3) 0.4201(9) 0.2016(8) 0.031(3) Uani 0.399(14) 1 d P . 2
H2P H 0.0315 0.5668 0.2203 0.038 Uiso 0.399(14) 1 calc PR A 2
C3P C 0.0423(3) 0.2090(19) 0.2395(10) 0.029(3) Uiso 0.399(14) 1 d P A 2
C4 C 0.09575(6) 0.0545(3) 0.4092(2) 0.0382(5) Uani 1 1 d . A .
H1 H 0.1068 -0.0410 0.3387 0.046 Uiso 1 1 calc R . .
H2 H 0.0775 -0.0447 0.4515 0.046 Uiso 1 1 calc R . .
C5 C 0.12709(6) 0.1363(3) 0.5234(2) 0.0325(5) Uani 1 1 d . . .
C6 C 0.12489(6) 0.3402(3) 0.6021(2) 0.0351(5) Uani 1 1 d . A .
H3 H 0.1030 0.4378 0.5811 0.042 Uiso 1 1 calc R . .
C7 C 0.15385(6) 0.4045(3) 0.7102(2) 0.0351(5) Uani 1 1 d . . .
H4 H 0.1516 0.5439 0.7630 0.042 Uiso 1 1 calc R A .
C8 C 0.18626(6) 0.2637(3) 0.74123(19) 0.0315(5) Uani 1 1 d . A .
C9 C 0.18903(6) 0.0579(3) 0.6637(2) 0.0347(5) Uani 1 1 d . . .
H5 H 0.2109 -0.0402 0.6850 0.042 Uiso 1 1 calc R A .
C10 C 0.15997(7) -0.0018(3) 0.5567(2) 0.0354(5) Uani 1 1 d . A .
H6 H 0.1623 -0.1409 0.5036 0.043 Uiso 1 1 calc R . .
C11 C 0.21546(7) 0.5167(3) 0.9289(2) 0.0402(5) Uani 1 1 d . . .
H7 H 0.2156 0.6552 0.8680 0.048 Uiso 1 1 calc R . .
H8 H 0.2377 0.5215 1.0043 0.048 Uiso 1 1 calc R . .
H9 H 0.1919 0.5156 0.9716 0.048 Uiso 1 1 calc R . .

loop_
_atom_site_aniso_label
_atom_site_aniso_U_11
_atom_site_aniso_U_22
_atom_site_aniso_U_33
_atom_site_aniso_U_23
_atom_site_aniso_U_13
_atom_site_aniso_U_12
O2 0.0527(10) 0.0286(8) 0.0359(8) 0.0023(6) -0.0130(7) -0.0041(7)
O3 0.0415(9) 0.0341(8) 0.0358(8) -0.0035(6) -0.0048(7) 0.0008(7)
O1M 0.039(3) 0.0334(18) 0.042(2) -0.0111(15) 0.0075(19) -0.0066(19)
C1M 0.024(3) 0.023(2) 0.032(2) -0.0041(15) 0.006(2) 0.000(2)
C2M 0.036(3) 0.0288(19) 0.033(2) -0.0023(16) 0.005(2) -0.0001(18)
C3M 0.026(3) 0.032(2) 0.027(2) 0.0000(16) 0.003(2) -0.004(2)
C2P 0.045(5) 0.017(2) 0.028(3) -0.002(2) -0.007(3) 0.001(3)
C4 0.0449(13) 0.0244(10) 0.0419(12) -0.0019(9) -0.0039(10) 0.0029(10)
C5 0.0397(12) 0.0260(10) 0.0304(10) 0.0013(8) 0.0008(9) -0.0012(9)
C6 0.0399(13) 0.0282(10) 0.0358(11) -0.0005(8) 0.0014(10) 0.0052(9)
C7 0.0440(13) 0.0254(10) 0.0347(11) -0.0033(8) 0.0026(10) 0.0017(9)
C8 0.0386(13) 0.0267(10) 0.0279(10) 0.0020(8) 0.0011(9) -0.0015(9)
C9 0.0388(13) 0.0292(10) 0.0348(11) 0.0035(8) 0.0014(10) 0.0055(9)
C10 0.0455(13) 0.0271(10) 0.0331(10) -0.0020(9) 0.0043(9) 0.0034(10)
C11 0.0472(14) 0.0350(11) 0.0351(11) -0.0049(9) -0.0038(10) -0.0062(10)

loop_
_atom_type_symbol
_atom_type_description
_atom_type_scat_dispersion_real
_atom_type_scat_dispersion_imag
_atom_type_scat_source
C C 0.0033 0.0016 'International Tables Vol C Tables 4.2.6.8 and 6.1.1.4'
H H 0.0000 0.0000 'International Tables Vol C Tables 4.2.6.8 and 6.1.1.4'
O O 0.0106 0.0060 'International Tables Vol C Tables 4.2.6.8 and 6.1.1.4'

loop_
_geom_angle_atom_site_label_1
_geom_angle_atom_site_label_2
_geom_angle_atom_site_label_3
_geom_angle
_geom_angle_site_symmetry_1
_geom_angle_site_symmetry_3
C3M O2 C3P 16.5(5) . .
C3M O2 C4 112.9(3) . .
C3P O2 C4 117.2(5) . .
C8 O3 C11 117.24(15) . .
C2M C1M C1M 122.9(6) . 5_565
C2M C1M H1M 118.5 . .
C1M C1M H1M 118.5 5_565 .
C1M C2M C3M 122.2(4) . .
C1M C2M H2M 118.9 . .
C3M C2M H2M 118.9 . .
O1M C3M O2 127.3(5) . .
O1M C3M C2M 122.1(5) . .
O2 C3M C2M 110.6(4) . .
C1P C1P C2P 125.2(13) 5_565 .
C1P C1P H1P 117.4 5_565 .
C2P C1P H1P 117.4 . .
C1P C2P C3P 109.8(7) . .
C1P C2P C2P 111.8(6) . 2
C3P C2P C2P 109.2(5) . 2
C1P C2P H2P 108.7 . .
C3P C2P H2P 108.7 . .
C2P C2P H2P 108.7 2 .
O1P C3P O2 117.2(8) . .
O1P C3P C2P 127.3(8) . .
O2 C3P C2P 115.4(7) . .
O2 C4 C5 109.70(16) . .
O2 C4 H1 109.7 . .
C5 C4 H1 109.7 . .
O2 C4 H2 109.7 . .
C5 C4 H2 109.7 . .
H1 C4 H2 108.2 . .
C6 C5 C10 117.51(19) . .
C6 C5 C4 123.56(19) . .
C10 C5 C4 118.90(18) . .
C7 C6 C5 121.7(2) . .
C7 C6 H3 119.2 . .
C5 C6 H3 119.2 . .
C6 C7 C8 119.66(19) . .
C6 C7 H4 120.2 . .
C8 C7 H4 120.2 . .
O3 C8 C7 125.34(18) . .
O3 C8 C9 115.03(18) . .
C7 C8 C9 119.62(19) . .
C10 C9 C8 119.64(19) . .
C10 C9 H5 120.2 . .
C8 C9 H5 120.2 . .
C9 C10 C5 121.90(19) . .
C9 C10 H6 119.1 . .
C5 C10 H6 119.1 . .
O3 C11 H7 109.5 . .
O3 C11 H8 109.5 . .
H7 C11 H8 109.5 . .
O3 C11 H9 109.5 . .
H7 C11 H9 109.5 . .
H8 C11 H9 109.5 . .

loop_
_geom_bond_atom_site_label_1
_geom_bond_atom_site_label_2
_geom_bond_distance
_geom_bond_site_symmetry_2
O2 C3M 1.317(5) .
O2 C3P 1.431(10) .
O2 C4 1.441(2) .
O3 C8 1.377(2) .
O3 C11 1.435(2) .
O1M C3M 1.188(7) .
C1M C2M 1.335(7) .
C1M C1M 1.439(11) 5_565
C1M H1M 0.9500 .
C2M C3M 1.471(7) .
C2M H2M 0.9500 .
O1P C3P 1.223(13) .
C1P C1P 1.34(2) 5_565
C1P C2P 1.505(11) .
C1P H1P 0.9500 .
C2P C3P 1.529(11) .
C2P C2P 1.57(3) 2
C2P H2P 1.0000 .
C4 C5 1.501(3) .
C4 H1 0.9900 .
C4 H2 0.9900 .
C5 C6 1.391(3) .
C5 C10 1.399(3) .
C6 C7 1.383(3) .
C6 H3 0.9500 .
C7 C8 1.392(3) .
C7 H4 0.9500 .
C8 C9 1.397(3) .
C9 C10 1.373(3) .
C9 H5 0.9500 .
C10 H6 0.9500 .
C11 H7 0.9800 .
C11 H8 0.9800 .
C11 H9 0.9800 .

loop_
_geom_torsion_atom_site_label_1
_geom_torsion_atom_site_label_2
_geom_torsion_atom_site_label_3
_geom_torsion_atom_site_label_4
_geom_torsion
_geom_torsion_site_symmetry_1
_geom_torsion_site_symmetry_4
C1M C1M C2M C3M 178.4(8) 5_565 .
C3P O2 C3M O1M -106(2) . .
C4 O2 C3M O1M 2.9(8) . .
C3P O2 C3M C2M 74(2) . .
C4 O2 C3M C2M -177.3(3) . .
C1M C2M C3M O1M -0.4(9) . .
C1M C2M C3M O2 179.8(6) . .
C1P C1P C2P C3P -127.6(13) 5_565 .
C1P C1P C2P C2P 111.1(11) 5_565 2
C3M O2 C3P O1P 65(2) . .
C4 O2 C3P O1P -14.1(9) . .
C3M O2 C3P C2P -118(3) . .
C4 O2 C3P C2P 162.8(5) . .
C1P C2P C3P O1P -41.1(12) . .
C2P C2P C3P O1P 81.8(10) 2 .
C1P C2P C3P O2 142.4(7) . .
C2P C2P C3P O2 -94.7(7) 2 .
C3M O2 C4 C5 169.7(4) . .
C3P O2 C4 C5 -172.6(4) . .
O2 C4 C5 C6 32.3(3) . .
O2 C4 C5 C10 -149.68(18) . .
C10 C5 C6 C7 -0.6(3) . .
C4 C5 C6 C7 177.50(19) . .
C5 C6 C7 C8 0.5(3) . .
C11 O3 C8 C7 0.4(3) . .
C11 O3 C8 C9 -179.39(16) . .
C6 C7 C8 O3 179.66(17) . .
C6 C7 C8 C9 -0.6(3) . .
O3 C8 C9 C10 -179.43(17) . .
C7 C8 C9 C10 0.8(3) . .
C8 C9 C10 C5 -0.9(3) . .
C6 C5 C10 C9 0.8(3) . .
C4 C5 C10 C9 -177.38(19) . .
